data_4069642
loop_
_publ_author_name
'Zhao, Na'
'Wu, Yu-Hui'
'Wen, Hui-Min'
'Zhang, Xu'
'Chen, Zhong-Ning'

_publ_section_title
;
 Conversion from ILCT to LLCT/MLCT Excited State by Heavy Metal Ion
 Binding in Iridium(III) Complexes with Functionalized
 2,2&#x2032;-Bipyridyl Ligands
;
_journal_issue 19
_journal_name_full Organometallics
_journal_page_first 5603
_journal_paper_doi 10.1021/om900334f
_journal_volume 28
_journal_year 2009
_chemical_formula_sum 'C46 H34 F6 Ir N6 P'
_chemical_formula_weight 1007.96
_chemical_name_systematic
; 
 ? 
;
_space_group_IT_number 14
_symmetry_cell_setting monoclinic
_symmetry_space_group_name_Hall '-P 2yn'
_symmetry_space_group_name_H-M 'P 1 21/n 1'
_atom_sites_solution_hydrogens geom
_atom_sites_solution_primary direct
_atom_sites_solution_secondary difmap
_audit_creation_method SHELXL-97
_cell_angle_alpha 90.00
_cell_angle_beta 98.918(5)
_cell_angle_gamma 90.00
_cell_formula_units_Z 4
_cell_length_a 17.081(5)
_cell_length_b 12.896(4)
_cell_length_c 18.368(5)
_cell_measurement_reflns_used 7988
_cell_measurement_temperature 293(2)
_cell_measurement_theta_max 27.4797
_cell_measurement_theta_min 2.1894
_cell_volume 3997(2)
_computing_structure_refinement 'SHELXL-97 (Sheldrick, 1997)'
_computing_structure_solution 'SHELXS-97 (Sheldrick, 1990)'
_diffrn_ambient_temperature 293(2)
_diffrn_measured_fraction_theta_full 0.996
_diffrn_measured_fraction_theta_max 0.996
_diffrn_radiation_monochromator graphite
_diffrn_radiation_source 'fine-focus sealed tube'
_diffrn_radiation_type MoK\a
_diffrn_radiation_wavelength 0.71073
_diffrn_reflns_av_R_equivalents 0.0453
_diffrn_reflns_av_sigmaI/netI 0.0440
_diffrn_reflns_limit_h_max 22
_diffrn_reflns_limit_h_min -22
_diffrn_reflns_limit_k_max 16
_diffrn_reflns_limit_k_min -16
_diffrn_reflns_limit_l_max 15
_diffrn_reflns_limit_l_min -23
_diffrn_reflns_number 30928
_diffrn_reflns_theta_full 27.49
_diffrn_reflns_theta_max 27.49
_diffrn_reflns_theta_min 2.19
_exptl_absorpt_coefficient_mu 3.451
_exptl_absorpt_correction_T_max 1.0000
_exptl_absorpt_correction_T_min 0.7506
_exptl_absorpt_correction_type multi-scan
_exptl_crystal_colour Orange
_exptl_crystal_density_diffrn 1.675
_exptl_crystal_density_method 'not measured'
_exptl_crystal_description Prism
_exptl_crystal_F_000 1992
_exptl_crystal_size_max 0.8200
_exptl_crystal_size_mid 0.1500
_exptl_crystal_size_min 0.0400
_refine_diff_density_max 2.006
_refine_diff_density_min -1.063
_refine_diff_density_rms 0.309
_refine_ls_extinction_coef 0.0063(4)
_refine_ls_extinction_expression Fc^*^=kFc[1+0.001xFc^2^\l^3^/sin(2\q)]^-1/4^
_refine_ls_extinction_method SHELXL
_refine_ls_goodness_of_fit_ref 1.137
_refine_ls_hydrogen_treatment constr
_refine_ls_matrix_type full
_refine_ls_number_parameters 542
_refine_ls_number_reflns 9116
_refine_ls_number_restraints 0
_refine_ls_restrained_S_all 1.137
_refine_ls_R_factor_all 0.0776
_refine_ls_R_factor_gt 0.0560
_refine_ls_shift/su_max 0.001
_refine_ls_shift/su_mean 0.000
_refine_ls_structure_factor_coef Fsqd
_refine_ls_weighting_details 'calc w=1/[\s^2^(Fo^2^)+(0.0914P)^2^+0.0000P] where P=(Fo^2^+2Fc^2^)/3'
_refine_ls_weighting_scheme calc
_refine_ls_wR_factor_gt 0.1464
_refine_ls_wR_factor_ref 0.1676
_reflns_number_gt 7033
_reflns_number_total 9116
_reflns_threshold_expression >2sigma(I)
_cod_data_source_file om900334f_si_001.cif
_cod_data_source_block z
_cod_depositor_comments
;
The following automatic conversions were performed:

'_exptl_absorpt_correction_type' value 'Multi-scan' changed to
'multi-scan' according to
/home/saulius/struct/CIF-dictionaries/cif_core.dic dictionary named
'cif_core.dic' version 2.4.2 from 2011-04-26.

Automatic conversion script
Id: cif_fix_values 1715 2011-07-08 13:25:40Z adriana 
;
_cod_original_sg_symbol_H-M P2(1)/n
_cod_database_code 4069642

loop_
_symmetry_equiv_pos_as_xyz
'x, y, z'
'-x+1/2, y+1/2, -z+1/2'
'-x, -y, -z'
'x-1/2, -y-1/2, z-1/2'

loop_
_atom_site_label
_atom_site_type_symbol
_atom_site_fract_x
_atom_site_fract_y
_atom_site_fract_z
_atom_site_U_iso_or_equiv
_atom_site_adp_type
_atom_site_occupancy
_atom_site_symmetry_multiplicity
_atom_site_calc_flag
_atom_site_refinement_flags
Ir1 Ir 0.460788(14) 0.276680(18) 0.280520(13) 0.05320(14) Uani 1 1 d .
P1 P 0.73577(17) 0.27766(17) 0.06769(16) 0.0851(7) Uani 1 1 d .
F1 F 0.7269(7) 0.3079(9) -0.0131(5) 0.208(5) Uani 1 1 d .
F2 F 0.6451(5) 0.2952(7) 0.0676(6) 0.161(3) Uani 1 1 d .
F3 F 0.7409(8) 0.2466(7) 0.1489(5) 0.202(5) Uani 1 1 d .
F4 F 0.8252(5) 0.2598(8) 0.0682(7) 0.190(4) Uani 1 1 d .
F5 F 0.7219(7) 0.1638(6) 0.0432(6) 0.197(4) Uani 1 1 d .
F6 F 0.7473(5) 0.3943(5) 0.0924(5) 0.166(3) Uani 1 1 d .
N1 N 0.5565(3) 0.3743(4) 0.2888(3) 0.0590(13) Uani 1 1 d .
N2 N 0.3546(3) 0.1977(4) 0.2671(3) 0.0595(13) Uani 1 1 d .
N3 N 0.5103(3) 0.1567(4) 0.2202(3) 0.0612(13) Uani 1 1 d .
N4 N 0.5212(3) 0.1768(4) 0.3657(3) 0.0576(12) Uani 1 1 d .
N5 N 0.5310(5) 0.2546(8) 0.9227(5) 0.109(3) Uani 1 1 d .
H5A H 0.5658 0.2299 0.9572 0.131 Uiso 1 1 calc R
N6 N 0.3883(8) 0.1870(9) 0.9809(6) 0.136(4) Uani 1 1 d .
C1 C 0.4266(4) 0.3852(5) 0.3482(3) 0.0568(14) Uani 1 1 d .
C2 C 0.3575(5) 0.3877(6) 0.3805(4) 0.0720(19) Uani 1 1 d .
H2A H 0.3196 0.3360 0.3693 0.086 Uiso 1 1 calc R
C3 C 0.3447(5) 0.4656(7) 0.4284(5) 0.088(2) Uani 1 1 d .
H3A H 0.2991 0.4645 0.4503 0.106 Uiso 1 1 calc R
C4 C 0.3989(5) 0.5461(7) 0.4447(4) 0.084(2) Uani 1 1 d .
H4A H 0.3890 0.5992 0.4763 0.101 Uiso 1 1 calc R
C5 C 0.4669(5) 0.5465(6) 0.4138(4) 0.076(2) Uani 1 1 d .
H5B H 0.5032 0.6002 0.4240 0.091 Uiso 1 1 calc R
C6 C 0.4819(4) 0.4654(5) 0.3664(3) 0.0584(15) Uani 1 1 d .
C7 C 0.5535(4) 0.4582(5) 0.3338(4) 0.0626(16) Uani 1 1 d .
C8 C 0.6167(5) 0.5268(6) 0.3432(5) 0.079(2) Uani 1 1 d .
H8A H 0.6169 0.5819 0.3758 0.095 Uiso 1 1 calc R
C9 C 0.6791(5) 0.5142(7) 0.3047(5) 0.091(2) Uani 1 1 d .
H9A H 0.7208 0.5615 0.3106 0.109 Uiso 1 1 calc R
C10 C 0.6797(5) 0.4325(7) 0.2582(5) 0.085(2) Uani 1 1 d .
H10A H 0.7208 0.4238 0.2310 0.103 Uiso 1 1 calc R
C11 C 0.6169(4) 0.3617(6) 0.2522(4) 0.0723(19) Uani 1 1 d .
H11A H 0.6176 0.3043 0.2216 0.087 Uiso 1 1 calc R
C12 C 0.4025(4) 0.3512(5) 0.1917(4) 0.0612(16) Uani 1 1 d .
C13 C 0.4289(5) 0.4334(6) 0.1535(4) 0.0738(19) Uani 1 1 d .
H13A H 0.4772 0.4645 0.1712 0.089 Uiso 1 1 calc R
C14 C 0.3835(6) 0.4702(7) 0.0883(5) 0.089(2) Uani 1 1 d .
H14A H 0.4021 0.5251 0.0629 0.107 Uiso 1 1 calc R
C15 C 0.3109(5) 0.4248(7) 0.0617(4) 0.084(2) Uani 1 1 d .
H15A H 0.2809 0.4485 0.0183 0.101 Uiso 1 1 calc R
C16 C 0.2847(5) 0.3464(6) 0.0995(4) 0.0734(19) Uani 1 1 d .
H16A H 0.2358 0.3166 0.0822 0.088 Uiso 1 1 calc R
C17 C 0.3293(4) 0.3087(5) 0.1640(4) 0.0601(15) Uani 1 1 d .
C18 C 0.3019(4) 0.2252(5) 0.2082(4) 0.0586(16) Uani 1 1 d .
C19 C 0.2289(5) 0.1763(6) 0.1949(5) 0.081(2) Uani 1 1 d .
H19A H 0.1931 0.1935 0.1532 0.097 Uiso 1 1 calc R
C20 C 0.2092(5) 0.1040(7) 0.2419(6) 0.096(3) Uani 1 1 d .
H20A H 0.1591 0.0739 0.2338 0.115 Uiso 1 1 calc R
C21 C 0.2624(6) 0.0755(7) 0.3008(6) 0.101(3) Uani 1 1 d .
H21A H 0.2500 0.0240 0.3326 0.121 Uiso 1 1 calc R
C22 C 0.3367(5) 0.1246(6) 0.3133(5) 0.078(2) Uani 1 1 d .
H22A H 0.3736 0.1061 0.3539 0.094 Uiso 1 1 calc R
C23 C 0.5015(5) 0.1512(6) 0.1463(4) 0.077(2) Uani 1 1 d .
H23A H 0.4711 0.2010 0.1182 0.093 Uiso 1 1 calc R
C24 C 0.5366(6) 0.0735(7) 0.1113(5) 0.091(3) Uani 1 1 d .
H24A H 0.5308 0.0717 0.0601 0.110 Uiso 1 1 calc R
C25 C 0.5801(6) -0.0013(8) 0.1525(6) 0.102(3) Uani 1 1 d .
H25A H 0.6039 -0.0545 0.1297 0.123 Uiso 1 1 calc R
C26 C 0.5882(5) 0.0036(6) 0.2276(5) 0.085(2) Uani 1 1 d .
H26A H 0.6168 -0.0472 0.2562 0.101 Uiso 1 1 calc R
C27 C 0.5538(4) 0.0839(5) 0.2610(4) 0.0651(17) Uani 1 1 d .
C28 C 0.5579(4) 0.0944(5) 0.3412(4) 0.0617(16) Uani 1 1 d .
C29 C 0.5984(4) 0.0253(6) 0.3917(5) 0.076(2) Uani 1 1 d .
H29A H 0.6247 -0.0308 0.3748 0.091 Uiso 1 1 calc R
C30 C 0.6000(5) 0.0382(6) 0.4652(5) 0.083(2) Uani 1 1 d .
H30A H 0.6265 -0.0093 0.4983 0.100 Uiso 1 1 calc R
C31 C 0.5618(4) 0.1232(6) 0.4908(4) 0.0703(18) Uani 1 1 d .
C32 C 0.5218(4) 0.1914(6) 0.4376(4) 0.0637(16) Uani 1 1 d .
H32A H 0.4950 0.2481 0.4531 0.076 Uiso 1 1 calc R
C33 C 0.5596(5) 0.1427(7) 0.5669(5) 0.077(2) Uani 1 1 d .
C34 C 0.5578(5) 0.1555(7) 0.6302(4) 0.078(2) Uani 1 1 d .
C35 C 0.5505(5) 0.1779(7) 0.7061(4) 0.076(2) Uani 1 1 d .
C36 C 0.6060(5) 0.1436(8) 0.7661(5) 0.088(2) Uani 1 1 d .
H36A H 0.6480 0.1019 0.7576 0.106 Uiso 1 1 calc R
C37 C 0.5990(5) 0.1703(9) 0.8352(5) 0.095(3) Uani 1 1 d .
H37A H 0.6374 0.1483 0.8735 0.115 Uiso 1 1 calc R
C38 C 0.5361(6) 0.2299(8) 0.8517(5) 0.090(3) Uani 1 1 d .
C39 C 0.4798(7) 0.2647(8) 0.7924(6) 0.090(3) Uani 1 1 d .
H39A H 0.4369 0.3050 0.8007 0.108 Uiso 1 1 calc R
C40 C 0.4897(6) 0.2377(7) 0.7223(5) 0.087(2) Uani 1 1 d .
H40A H 0.4527 0.2616 0.6834 0.104 Uiso 1 1 calc R
C41 C 0.4706(8) 0.3195(11) 0.9423(6) 0.129(4) Uani 1 1 d .
H41A H 0.4663 0.3795 0.9101 0.155 Uiso 1 1 calc R
H41B H 0.4879 0.3442 0.9920 0.155 Uiso 1 1 calc R
C42 C 0.3887(9) 0.2739(10) 0.9393(7) 0.115(4) Uani 1 1 d .
C43 C 0.3189(10) 0.3091(16) 0.8959(8) 0.171(7) Uani 1 1 d .
H43A H 0.3221 0.3674 0.8666 0.205 Uiso 1 1 calc R
C44 C 0.2531(12) 0.267(2) 0.8942(16) 0.27(2) Uani 1 1 d .
H44A H 0.2071 0.2934 0.8666 0.321 Uiso 1 1 calc R
C45 C 0.2540(17) 0.176(3) 0.9380(15) 0.25(2) Uani 1 1 d .
H45A H 0.2067 0.1396 0.9355 0.303 Uiso 1 1 calc R
C46 C 0.3208(11) 0.1361(13) 0.9850(9) 0.164(8) Uani 1 1 d .
H46A H 0.3181 0.0795 1.0160 0.196 Uiso 1 1 calc R

loop_
_atom_site_aniso_label
_atom_site_aniso_U_11
_atom_site_aniso_U_22
_atom_site_aniso_U_33
_atom_site_aniso_U_23
_atom_site_aniso_U_13
_atom_site_aniso_U_12
Ir1 0.05200(19) 0.05030(19) 0.0550(2) -0.00147(10) 0.00109(12) -0.00220(10)
P1 0.0824(16) 0.0765(15) 0.0890(16) 0.0104(11) -0.0104(13) -0.0028(11)
F1 0.248(12) 0.259(11) 0.125(6) 0.077(7) 0.057(7) 0.100(10)
F2 0.093(5) 0.203(8) 0.183(8) -0.018(6) 0.005(5) -0.010(5)
F3 0.323(15) 0.183(7) 0.101(6) 0.030(5) 0.029(7) 0.117(9)
F4 0.099(6) 0.248(10) 0.214(11) -0.018(8) -0.007(7) 0.032(6)
F5 0.268(12) 0.115(5) 0.223(10) -0.068(7) 0.085(9) -0.036(7)
F6 0.160(7) 0.098(4) 0.242(9) -0.019(5) 0.036(6) -0.034(5)
N1 0.052(3) 0.059(3) 0.064(3) 0.002(3) 0.000(2) -0.002(2)
N2 0.057(3) 0.056(3) 0.063(3) -0.003(3) 0.003(3) -0.008(3)
N3 0.061(3) 0.059(3) 0.063(3) -0.012(3) 0.006(2) -0.002(3)
N4 0.053(3) 0.055(3) 0.061(3) 0.002(3) -0.004(2) 0.000(3)
N5 0.082(6) 0.172(8) 0.075(5) -0.014(5) 0.012(4) -0.005(6)
N6 0.185(12) 0.128(8) 0.103(7) -0.021(7) 0.046(7) -0.020(8)
C1 0.056(3) 0.055(3) 0.057(3) 0.006(3) 0.001(3) 0.010(3)
C2 0.066(4) 0.070(4) 0.082(5) 0.004(4) 0.018(4) 0.003(4)
C3 0.091(6) 0.094(6) 0.082(5) -0.007(5) 0.024(5) 0.026(5)
C4 0.098(6) 0.086(6) 0.064(4) -0.012(4) 0.002(4) 0.021(5)
C5 0.084(5) 0.076(5) 0.064(4) -0.010(4) -0.001(4) -0.004(4)
C6 0.067(4) 0.052(3) 0.051(3) 0.003(3) -0.005(3) 0.011(3)
C7 0.067(4) 0.048(3) 0.067(4) -0.001(3) -0.008(3) -0.005(3)
C8 0.076(5) 0.061(4) 0.094(5) -0.009(4) -0.005(4) -0.009(4)
C9 0.077(5) 0.076(5) 0.117(7) -0.006(5) 0.013(5) -0.023(4)
C10 0.066(5) 0.088(5) 0.103(6) -0.003(5) 0.016(4) -0.013(4)
C11 0.060(4) 0.079(5) 0.079(5) -0.016(4) 0.014(4) -0.009(4)
C12 0.064(4) 0.059(4) 0.059(3) -0.006(3) 0.004(3) 0.000(3)
C13 0.072(5) 0.077(5) 0.070(4) 0.007(4) 0.003(4) -0.005(4)
C14 0.101(6) 0.081(5) 0.082(5) 0.026(4) 0.006(5) 0.004(5)
C15 0.097(6) 0.090(6) 0.061(4) 0.006(4) 0.000(4) 0.010(5)
C16 0.069(4) 0.075(5) 0.070(4) -0.008(4) -0.010(3) 0.006(4)
C17 0.062(4) 0.056(3) 0.059(4) -0.010(3) -0.001(3) 0.005(3)
C18 0.051(3) 0.055(4) 0.066(4) -0.012(3) -0.001(3) -0.001(3)
C19 0.067(5) 0.072(5) 0.099(6) -0.008(5) 0.003(4) -0.011(4)
C20 0.068(5) 0.082(5) 0.135(8) 0.000(6) 0.004(5) -0.024(5)
C21 0.093(6) 0.086(6) 0.126(8) 0.022(6) 0.022(6) -0.029(5)
C22 0.076(5) 0.069(4) 0.089(5) 0.009(4) 0.005(4) -0.018(4)
C23 0.092(6) 0.075(5) 0.065(4) -0.012(4) 0.013(4) -0.008(4)
C24 0.116(7) 0.081(6) 0.084(6) -0.026(5) 0.037(5) -0.020(5)
C25 0.123(8) 0.084(6) 0.112(8) -0.023(6) 0.056(6) -0.003(6)
C26 0.080(5) 0.068(4) 0.109(7) -0.012(5) 0.028(5) 0.006(4)
C27 0.053(4) 0.054(4) 0.088(5) -0.012(4) 0.011(3) -0.001(3)
C28 0.053(4) 0.054(4) 0.076(4) -0.004(3) 0.006(3) 0.005(3)
C29 0.066(4) 0.066(4) 0.091(5) -0.001(4) 0.000(4) 0.015(4)
C30 0.073(5) 0.079(5) 0.089(6) 0.013(4) -0.018(4) 0.004(4)
C31 0.059(4) 0.081(5) 0.066(4) 0.008(4) -0.003(3) -0.003(4)
C32 0.063(4) 0.062(4) 0.065(4) 0.003(3) 0.004(3) -0.002(3)
C33 0.071(5) 0.081(5) 0.073(5) 0.019(4) -0.009(4) -0.007(4)
C34 0.068(5) 0.091(6) 0.069(5) 0.016(4) -0.005(4) -0.003(4)
C35 0.076(5) 0.077(5) 0.069(4) 0.008(4) -0.004(4) -0.008(4)
C36 0.070(5) 0.113(7) 0.077(5) 0.008(5) 0.000(4) 0.000(5)
C37 0.070(5) 0.142(8) 0.068(5) 0.012(5) -0.010(4) -0.012(6)
C38 0.085(6) 0.106(7) 0.075(6) -0.003(5) 0.007(5) -0.028(5)
C39 0.086(6) 0.101(7) 0.078(6) 0.009(5) 0.000(5) -0.006(5)
C40 0.092(7) 0.090(6) 0.073(6) 0.014(4) -0.002(5) -0.004(5)
C41 0.139(11) 0.165(11) 0.085(7) -0.010(8) 0.022(7) -0.056(10)
C42 0.127(10) 0.142(11) 0.080(7) -0.019(6) 0.026(7) -0.019(8)
C43 0.122(11) 0.28(2) 0.096(8) -0.036(11) -0.017(8) 0.063(14)
C44 0.091(13) 0.41(5) 0.27(3) -0.23(3) -0.075(17) 0.06(2)
C45 0.19(3) 0.36(4) 0.23(3) -0.22(3) 0.11(2) -0.15(3)
C46 0.179(15) 0.168(13) 0.169(14) -0.105(12) 0.106(13) -0.103(13)

loop_
_atom_type_symbol
_atom_type_description
_atom_type_scat_dispersion_real
_atom_type_scat_dispersion_imag
_atom_type_scat_source
C C 0.0033 0.0016 'International Tables Vol C Tables 4.2.6.8 and 6.1.1.4'
H H 0.0000 0.0000 'International Tables Vol C Tables 4.2.6.8 and 6.1.1.4'
N N 0.0061 0.0033 'International Tables Vol C Tables 4.2.6.8 and 6.1.1.4'
F F 0.0171 0.0103 'International Tables Vol C Tables 4.2.6.8 and 6.1.1.4'
P P 0.1023 0.0942 'International Tables Vol C Tables 4.2.6.8 and 6.1.1.4'
Ir Ir -1.4442 7.9887 'International Tables Vol C Tables 4.2.6.8 and 6.1.1.4'

loop_
_geom_angle_atom_site_label_1
_geom_angle_atom_site_label_2
_geom_angle_atom_site_label_3
_geom_angle
C1 Ir1 C12 90.8(2)
C1 Ir1 N1 80.3(2)
C12 Ir1 N1 93.2(2)
C1 Ir1 N2 94.8(2)
C12 Ir1 N2 79.8(3)
N1 Ir1 N2 171.5(2)
C1 Ir1 N3 172.2(2)
C12 Ir1 N3 96.3(2)
N1 Ir1 N3 96.1(2)
N2 Ir1 N3 89.6(2)
C1 Ir1 N4 96.8(2)
C12 Ir1 N4 171.7(2)
N1 Ir1 N4 91.5(2)
N2 Ir1 N4 96.0(2)
N3 Ir1 N4 76.3(2)
F1 P1 F3 177.6(7)
F1 P1 F5 88.4(7)
F3 P1 F5 91.1(6)
F1 P1 F4 89.6(6)
F3 P1 F4 92.7(7)
F5 P1 F4 88.1(6)
F1 P1 F2 90.7(6)
F3 P1 F2 86.9(6)
F5 P1 F2 91.7(6)
F4 P1 F2 179.6(7)
F1 P1 F6 91.4(6)
F3 P1 F6 89.0(5)
F5 P1 F6 178.4(6)
F4 P1 F6 93.5(5)
F2 P1 F6 86.7(5)
C11 N1 C7 120.6(6)
C11 N1 Ir1 124.1(5)
C7 N1 Ir1 115.2(5)
C22 N2 C18 120.4(6)
C22 N2 Ir1 123.8(5)
C18 N2 Ir1 115.8(5)
C23 N3 C27 119.3(6)
C23 N3 Ir1 124.5(5)
C27 N3 Ir1 116.2(4)
C32 N4 C28 120.7(6)
C32 N4 Ir1 124.3(5)
C28 N4 Ir1 115.0(4)
C38 N5 C41 122.7(10)
C38 N5 H5A 118.6
C41 N5 H5A 118.6
C46 N6 C42 121.1(16)
C2 C1 C6 117.4(6)
C2 C1 Ir1 128.4(5)
C6 C1 Ir1 114.2(5)
C3 C2 C1 121.1(8)
C3 C2 H2A 119.5
C1 C2 H2A 119.5
C2 C3 C4 121.0(8)
C2 C3 H3A 119.5
C4 C3 H3A 119.5
C5 C4 C3 119.5(7)
C5 C4 H4A 120.3
C3 C4 H4A 120.3
C4 C5 C6 120.0(8)
C4 C5 H5B 120.0
C6 C5 H5B 120.0
C1 C6 C5 120.9(7)
C1 C6 C7 115.7(6)
C5 C6 C7 123.3(7)
N1 C7 C8 118.6(7)
N1 C7 C6 114.5(6)
C8 C7 C6 126.9(7)
C9 C8 C7 120.8(8)
C9 C8 H8A 119.6
C7 C8 H8A 119.6
C10 C9 C8 119.7(8)
C10 C9 H9A 120.2
C8 C9 H9A 120.2
C9 C10 C11 118.5(8)
C9 C10 H10A 120.8
C11 C10 H10A 120.8
N1 C11 C10 121.7(7)
N1 C11 H11A 119.1
C10 C11 H11A 119.1
C13 C12 C17 117.6(7)
C13 C12 Ir1 128.0(5)
C17 C12 Ir1 114.3(5)
C12 C13 C14 120.7(8)
C12 C13 H13A 119.6
C14 C13 H13A 119.6
C15 C14 C13 120.2(8)
C15 C14 H14A 119.9
C13 C14 H14A 119.9
C16 C15 C14 119.1(8)
C16 C15 H15A 120.5
C14 C15 H15A 120.5
C15 C16 C17 121.4(8)
C15 C16 H16A 119.3
C17 C16 H16A 119.3
C12 C17 C16 121.0(7)
C12 C17 C18 115.8(6)
C16 C17 C18 123.1(7)
N2 C18 C19 119.7(7)
N2 C18 C17 114.0(6)
C19 C18 C17 126.4(7)
C20 C19 C18 120.6(8)
C20 C19 H19A 119.7
C18 C19 H19A 119.7
C19 C20 C21 119.8(8)
C19 C20 H20A 120.1
C21 C20 H20A 120.1
C20 C21 C22 119.1(8)
C20 C21 H21A 120.5
C22 C21 H21A 120.5
N2 C22 C21 120.3(8)
N2 C22 H22A 119.9
C21 C22 H22A 119.9
N3 C23 C24 121.4(9)
N3 C23 H23A 119.3
C24 C23 H23A 119.3
C25 C24 C23 119.4(8)
C25 C24 H24A 120.3
C23 C24 H24A 120.3
C26 C25 C24 119.1(8)
C26 C25 H25A 120.4
C24 C25 H25A 120.4
C25 C26 C27 120.0(9)
C25 C26 H26A 120.0
C27 C26 H26A 120.0
N3 C27 C26 120.7(7)
N3 C27 C28 115.4(6)
C26 C27 C28 123.8(7)
N4 C28 C29 119.5(7)
N4 C28 C27 117.1(6)
C29 C28 C27 123.4(6)
C30 C29 C28 121.1(7)
C30 C29 H29A 119.4
C28 C29 H29A 119.4
C29 C30 C31 119.6(7)
C29 C30 H30A 120.2
C31 C30 H30A 120.2
C30 C31 C32 117.3(7)
C30 C31 C33 123.6(7)
C32 C31 C33 119.0(7)
N4 C32 C31 121.8(7)
N4 C32 H32A 119.1
C31 C32 H32A 119.1
C34 C33 C31 177.8(10)
C33 C34 C35 175.1(9)
C40 C35 C36 116.6(8)
C40 C35 C34 120.4(8)
C36 C35 C34 122.9(8)
C37 C36 C35 120.9(9)
C37 C36 H36A 119.5
C35 C36 H36A 119.5
C36 C37 C38 122.3(9)
C36 C37 H37A 118.9
C38 C37 H37A 118.9
N5 C38 C37 120.4(10)
N5 C38 C39 121.9(10)
C37 C38 C39 117.7(9)
C40 C39 C38 118.4(10)
C40 C39 H39A 120.8
C38 C39 H39A 120.8
C35 C40 C39 124.0(9)
C35 C40 H40A 118.0
C39 C40 H40A 118.0
N5 C41 C42 117.8(11)
N5 C41 H41A 107.8
C42 C41 H41A 107.8
N5 C41 H41B 107.8
C42 C41 H41B 107.8
H41A C41 H41B 107.2
N6 C42 C43 120.7(14)
N6 C42 C41 112.7(13)
C43 C42 C41 126.5(15)
C44 C43 C42 124(2)
C44 C43 H43A 118.0
C42 C43 H43A 118.0
C43 C44 C45 114(2)
C43 C44 H44A 122.8
C45 C44 H44A 122.8
C46 C45 C44 126(2)
C46 C45 H45A 117.2
C44 C45 H45A 117.2
N6 C46 C45 114(2)
N6 C46 H46A 123.0
C45 C46 H46A 123.0

loop_
_geom_bond_atom_site_label_1
_geom_bond_atom_site_label_2
_geom_bond_distance
Ir1 C1 2.017(6)
Ir1 C12 2.018(7)
Ir1 N1 2.050(5)
Ir1 N2 2.061(6)
Ir1 N3 2.151(5)
Ir1 N4 2.161(5)
P1 F1 1.518(9)
P1 F3 1.534(9)
P1 F5 1.543(8)
P1 F4 1.544(9)
P1 F2 1.566(8)
P1 F6 1.574(7)
N1 C11 1.327(9)
N1 C7 1.368(8)
N2 C22 1.336(9)
N2 C18 1.343(9)
N3 C23 1.345(9)
N3 C27 1.350(9)
N4 C32 1.331(9)
N4 C28 1.347(8)
N5 C38 1.359(13)
N5 C41 1.416(16)
N5 H5A 0.8600
N6 C46 1.339(16)
N6 C42 1.356(16)
C1 C2 1.402(10)
C1 C6 1.406(9)
C2 C3 1.376(11)
C2 H2A 0.9300
C3 C4 1.392(12)
C3 H3A 0.9300
C4 C5 1.370(12)
C4 H4A 0.9300
C5 C6 1.408(10)
C5 H5B 0.9300
C6 C7 1.445(10)
C7 C8 1.385(10)
C8 C9 1.377(12)
C8 H8A 0.9300
C9 C10 1.357(12)
C9 H9A 0.9300
C10 C11 1.400(10)
C10 H10A 0.9300
C11 H11A 0.9300
C12 C13 1.383(10)
C12 C17 1.388(9)
C13 C14 1.404(11)
C13 H13A 0.9300
C14 C15 1.389(12)
C14 H14A 0.9300
C15 C16 1.342(11)
C15 H15A 0.9300
C16 C17 1.394(10)
C16 H16A 0.9300
C17 C18 1.468(10)
C18 C19 1.385(10)
C19 C20 1.347(12)
C19 H19A 0.9300
C20 C21 1.352(13)
C20 H20A 0.9300
C21 C22 1.406(11)
C21 H21A 0.9300
C22 H22A 0.9300
C23 C24 1.377(11)
C23 H23A 0.9300
C24 C25 1.372(14)
C24 H24A 0.9300
C25 C26 1.366(13)
C25 H25A 0.9300
C26 C27 1.380(10)
C26 H26A 0.9300
C27 C28 1.471(10)
C28 C29 1.391(10)
C29 C30 1.356(11)
C29 H29A 0.9300
C30 C31 1.394(11)
C30 H30A 0.9300
C31 C32 1.410(10)
C31 C33 1.428(11)
C32 H32A 0.9300
C33 C34 1.178(11)
C34 C35 1.448(12)
C35 C40 1.363(14)
C35 C36 1.409(11)
C36 C37 1.338(12)
C36 H36A 0.9300
C37 C38 1.391(14)
C37 H37A 0.9300
C38 C39 1.410(14)
C39 C40 1.369(13)
C39 H39A 0.9300
C40 H40A 0.9300
C41 C42 1.511(17)
C41 H41A 0.9700
C41 H41B 0.9700
C42 C43 1.403(19)
C43 C44 1.24(3)
C43 H43A 0.9300
C44 C45 1.42(4)
C44 H44A 0.9300
C45 C46 1.42(3)
C45 H45A 0.9300
C46 H46A 0.9300
